data_4120327
loop_
_publ_author_name
'Zaozao Qiu'
'Yangjian Quan'
'Zuowei Xie'

_publ_section_title
;
 Palladium-Catalyzed Selective Fluorination of o-Carboranes
;
_journal_name_full 'Journal of the American Chemical Society'
_journal_page_first 12192
_journal_page_last 12195
_journal_paper_doi 10.1021/ja405808t
_journal_volume 135
_journal_year 2013
_chemical_formula_sum 'C10 H14 B10 F4'
_chemical_formula_weight 318.31
_chemical_name_systematic
; 
 ? 
;
_space_group_IT_number 19
_symmetry_cell_setting orthorhombic
_symmetry_space_group_name_Hall 'P 2ac 2ab'
_symmetry_space_group_name_H-M 'P 21 21 21'
_atom_sites_solution_hydrogens geom
_atom_sites_solution_primary direct
_atom_sites_solution_secondary difmap
_audit_creation_method SHELXL-97
_cell_angle_alpha 90.00
_cell_angle_beta 90.00
_cell_angle_gamma 90.00
_cell_formula_units_Z 4
_cell_length_a 7.1817(16)
_cell_length_b 8.6876(18)
_cell_length_c 24.463(5)
_cell_measurement_reflns_used 59
_cell_measurement_temperature 296(2)
_cell_measurement_theta_max 15
_cell_measurement_theta_min 15
_cell_volume 1526.3(6)
_computing_cell_refinement 'BRUKER KAPPA APEXII DUO DIFFRACTOMETER'
_computing_data_collection 'BRUKER KAPPA APEXII DUO DIFFRACTOMETER'
_computing_data_reduction 'BRUKER KAPPA APEXII DUO DIFFRACTOMETER'
_computing_molecular_graphics 'SIEMENS SHELXTL'
_computing_publication_material 'SIEMENS SHELXTL'
_computing_structure_refinement 'SHELXL-97 (Sheldrick, 2008)'
_computing_structure_solution 'SHELXS-97 (Sheldrick, 2008)'
_diffrn_ambient_temperature 296(2)
_diffrn_measured_fraction_theta_full 0.999
_diffrn_measured_fraction_theta_max 0.999
_diffrn_measurement_device_type 'BRUKER KAPPA APEXII DUO DIFFRACTOMETER'
_diffrn_measurement_method 'PHI & OMEGA SCAN'
_diffrn_radiation_monochromator graphite
_diffrn_radiation_source 'fine-focus sealed tube'
_diffrn_radiation_type MoK\a
_diffrn_radiation_wavelength 0.71073
_diffrn_reflns_av_R_equivalents 0.1246
_diffrn_reflns_av_sigmaI/netI 0.1018
_diffrn_reflns_limit_h_max 8
_diffrn_reflns_limit_h_min -4
_diffrn_reflns_limit_k_max 10
_diffrn_reflns_limit_k_min -10
_diffrn_reflns_limit_l_max 29
_diffrn_reflns_limit_l_min -29
_diffrn_reflns_number 12578
_diffrn_reflns_theta_full 25.25
_diffrn_reflns_theta_max 25.25
_diffrn_reflns_theta_min 1.66
_exptl_absorpt_coefficient_mu 0.104
_exptl_absorpt_correction_T_max 0.7051
_exptl_absorpt_correction_T_min 0.5621
_exptl_absorpt_correction_type multi-scan
_exptl_crystal_colour colourless
_exptl_crystal_density_diffrn 1.385
_exptl_crystal_description block
_exptl_crystal_F_000 640
_exptl_crystal_size_max 0.40
_exptl_crystal_size_mid 0.30
_exptl_crystal_size_min 0.20
_refine_diff_density_max 0.194
_refine_diff_density_min -0.186
_refine_diff_density_rms 0.050
_refine_ls_abs_structure_details 'Flack H D (1983), Acta Cryst. A39, 876-881'
_refine_ls_abs_structure_Flack 0.0(12)
_refine_ls_extinction_coef 0.042(7)
_refine_ls_extinction_expression Fc^*^=kFc[1+0.001xFc^2^\l^3^/sin(2\q)]^-1/4^
_refine_ls_extinction_method SHELXL
_refine_ls_goodness_of_fit_ref 1.023
_refine_ls_hydrogen_treatment riding
_refine_ls_matrix_type full
_refine_ls_number_parameters 218
_refine_ls_number_reflns 2767
_refine_ls_number_restraints 0
_refine_ls_restrained_S_all 1.023
_refine_ls_R_factor_all 0.1072
_refine_ls_R_factor_gt 0.0578
_refine_ls_shift/su_max 0.000
_refine_ls_shift/su_mean 0.000
_refine_ls_structure_factor_coef Fsqd
_refine_ls_weighting_details 'calc w=1/[\s^2^(Fo^2^)+(0.0635P)^2^+0.0294P] where P=(Fo^2^+2Fc^2^)/3'
_refine_ls_weighting_scheme calc
_refine_ls_wR_factor_gt 0.1302
_refine_ls_wR_factor_ref 0.1575
_reflns_number_gt 1694
_reflns_number_total 2767
_reflns_threshold_expression >2sigma(I)
_cod_data_source_file ja405808t_si_001_5.cif
_cod_data_source_block 2m
_cod_database_code 4120327

loop_
_symmetry_equiv_pos_as_xyz
'x, y, z'
'-x+1/2, -y, z+1/2'
'-x, y+1/2, -z+1/2'
'x+1/2, -y+1/2, -z'

loop_
_atom_site_label
_atom_site_type_symbol
_atom_site_fract_x
_atom_site_fract_y
_atom_site_fract_z
_atom_site_U_iso_or_equiv
_atom_site_adp_type
_atom_site_occupancy
_atom_site_symmetry_multiplicity
_atom_site_calc_flag
_atom_site_refinement_flags
F1 F 0.3667(4) 0.2856(3) 0.44176(9) 0.0800(8) Uani 1 1 d .
F2 F 0.6721(4) 0.0401(3) 0.40536(10) 0.0816(9) Uani 1 1 d .
F3 F 0.7993(4) 0.1223(2) 0.28125(9) 0.0797(9) Uani 1 1 d .
F4 F 0.3699(4) 0.1625(3) 0.31823(10) 0.0761(8) Uani 1 1 d .
C1 C 0.8365(5) 0.4786(4) 0.38575(13) 0.0421(9) Uani 1 1 d .
C2 C 0.6794(5) 0.5389(4) 0.34035(13) 0.0447(9) Uani 1 1 d .
C11 C 0.9757(5) 0.5960(4) 0.40422(14) 0.0481(9) Uani 1 1 d .
C12 C 1.0789(6) 0.5695(5) 0.45184(16) 0.0614(12) Uani 1 1 d .
H12A H 1.0627 0.4784 0.4713 0.074 Uiso 1 1 calc R
C13 C 1.2036(6) 0.6773(6) 0.4698(2) 0.0742(13) Uani 1 1 d .
H13A H 1.2719 0.6591 0.5015 0.089 Uiso 1 1 calc R
C14 C 1.2284(7) 0.8107(6) 0.4418(2) 0.0847(16) Uani 1 1 d .
H14A H 1.3124 0.8839 0.4545 0.102 Uiso 1 1 calc R
C15 C 1.1291(7) 0.8376(5) 0.3946(2) 0.0741(13) Uani 1 1 d .
H15A H 1.1490 0.9287 0.3755 0.089 Uiso 1 1 calc R
C16 C 0.9998(6) 0.7323(4) 0.37466(16) 0.0538(10) Uani 1 1 d .
C17 C 0.8947(7) 0.7630(5) 0.32298(17) 0.0657(12) Uani 1 1 d .
H17A H 0.9596 0.7140 0.2929 0.079 Uiso 1 1 calc R
H17B H 0.8946 0.8730 0.3162 0.079 Uiso 1 1 calc R
C18 C 0.6961(7) 0.7066(4) 0.32375(16) 0.0598(12) Uani 1 1 d .
H18A H 0.6425 0.7198 0.2876 0.072 Uiso 1 1 calc R
H18B H 0.6248 0.7692 0.3491 0.072 Uiso 1 1 calc R
B3 B 0.6121(6) 0.5084(5) 0.40734(16) 0.0484(11) Uani 1 1 d .
H3 H 0.5711 0.5995 0.4362 0.058 Uiso 1 1 calc R
B4 B 0.7389(7) 0.3464(5) 0.42845(17) 0.0521(12) Uani 1 1 d .
H4 H 0.7795 0.3314 0.4715 0.063 Uiso 1 1 calc R
B5 B 0.8888(7) 0.2884(5) 0.37417(18) 0.0533(12) Uani 1 1 d .
H5 H 1.0257 0.2361 0.3819 0.064 Uiso 1 1 calc R
B6 B 0.8504(7) 0.4149(5) 0.31841(17) 0.0502(11) Uani 1 1 d .
H6 H 0.9630 0.4457 0.2899 0.060 Uiso 1 1 calc R
B7 B 0.4704(7) 0.4544(5) 0.35084(17) 0.0554(12) Uani 1 1 d .
H7 H 0.3357 0.5106 0.3431 0.066 Uiso 1 1 calc R
B8 B 0.5046(7) 0.3247(5) 0.40666(17) 0.0538(12) Uani 1 1 d .
B9 B 0.6770(8) 0.1881(5) 0.3862(2) 0.0613(13) Uani 1 1 d .
B10 B 0.7448(7) 0.2348(5) 0.31780(19) 0.0568(13) Uani 1 1 d .
B11 B 0.6169(7) 0.3972(5) 0.29726(17) 0.0551(13) Uani 1 1 d .
H11 H 0.5761 0.4165 0.2545 0.066 Uiso 1 1 calc R
B12 B 0.5096(8) 0.2553(6) 0.33762(17) 0.0587(13) Uani 1 1 d .

loop_
_atom_site_aniso_label
_atom_site_aniso_U_11
_atom_site_aniso_U_22
_atom_site_aniso_U_33
_atom_site_aniso_U_23
_atom_site_aniso_U_13
_atom_site_aniso_U_12
F1 0.0770(18) 0.1070(19) 0.0559(15) 0.0053(13) 0.0217(13) -0.0168(15)
F2 0.109(2) 0.0564(14) 0.0798(17) 0.0254(12) 0.0062(15) -0.0074(14)
F3 0.119(2) 0.0503(13) 0.0702(16) -0.0190(12) 0.0303(15) -0.0001(14)
F4 0.0912(19) 0.0787(17) 0.0582(14) -0.0086(12) -0.0029(13) -0.0227(15)
C1 0.050(2) 0.0451(19) 0.0314(17) 0.0001(15) 0.0009(16) 0.0124(18)
C2 0.060(2) 0.048(2) 0.0264(17) -0.0011(15) -0.0078(16) 0.0100(19)
C11 0.051(2) 0.050(2) 0.044(2) -0.0068(18) 0.0070(18) 0.0071(19)
C12 0.052(3) 0.081(3) 0.051(3) -0.007(2) -0.003(2) 0.013(2)
C13 0.055(3) 0.096(4) 0.072(3) -0.027(3) -0.002(2) 0.004(3)
C14 0.066(3) 0.094(4) 0.094(4) -0.033(3) -0.006(3) -0.005(3)
C15 0.073(3) 0.060(3) 0.089(4) -0.014(2) 0.019(3) -0.010(3)
C16 0.057(3) 0.050(2) 0.055(2) -0.0088(19) 0.009(2) 0.004(2)
C17 0.096(4) 0.042(2) 0.059(3) 0.0062(19) 0.013(2) 0.003(2)
C18 0.086(3) 0.046(2) 0.048(2) 0.0034(18) -0.006(2) 0.013(2)
B3 0.051(3) 0.066(3) 0.028(2) -0.004(2) -0.0023(19) 0.012(2)
B4 0.064(3) 0.060(3) 0.032(2) 0.008(2) 0.000(2) 0.005(2)
B5 0.061(3) 0.046(3) 0.053(3) 0.006(2) 0.011(2) 0.010(2)
B6 0.073(3) 0.043(2) 0.034(2) -0.0044(18) 0.012(2) 0.005(2)
B7 0.057(3) 0.067(3) 0.042(2) -0.004(2) -0.008(2) 0.009(2)
B8 0.059(3) 0.071(3) 0.031(2) 0.004(2) 0.006(2) -0.005(2)
B9 0.083(4) 0.049(3) 0.052(3) 0.008(2) 0.003(3) 0.003(3)
B10 0.078(4) 0.046(3) 0.046(2) -0.004(2) 0.010(2) 0.002(2)
B11 0.084(4) 0.052(3) 0.029(2) 0.0002(19) -0.003(2) -0.001(2)
B12 0.070(3) 0.064(3) 0.041(2) -0.004(2) -0.001(2) -0.011(3)

loop_
_atom_type_symbol
_atom_type_description
_atom_type_scat_dispersion_real
_atom_type_scat_dispersion_imag
_atom_type_scat_source
C C 0.0033 0.0016 'International Tables Vol C Tables 4.2.6.8 and 6.1.1.4'
H H 0.0000 0.0000 'International Tables Vol C Tables 4.2.6.8 and 6.1.1.4'
B B 0.0013 0.0007 'International Tables Vol C Tables 4.2.6.8 and 6.1.1.4'
F F 0.0171 0.0103 'International Tables Vol C Tables 4.2.6.8 and 6.1.1.4'

loop_
_geom_angle_atom_site_label_1
_geom_angle_atom_site_label_2
_geom_angle_atom_site_label_3
_geom_angle
C11 C1 C2 116.0(3)
C11 C1 B4 123.3(3)
C2 C1 B4 110.0(3)
C11 C1 B3 115.5(3)
C2 C1 B3 61.5(2)
B4 C1 B3 61.7(3)
C11 C1 B5 124.0(3)
C2 C1 B5 109.9(3)
B4 C1 B5 62.8(2)
B3 C1 B5 113.6(3)
C11 C1 B6 117.6(3)
C2 C1 B6 60.5(2)
B4 C1 B6 113.0(3)
B3 C1 B6 113.2(3)
B5 C1 B6 61.7(2)
C18 C2 C1 115.3(3)
C18 C2 B11 123.8(3)
C1 C2 B11 111.6(3)
C18 C2 B7 121.8(3)
C1 C2 B7 111.3(3)
B11 C2 B7 62.6(3)
C18 C2 B6 117.5(3)
C1 C2 B6 61.8(2)
B11 C2 B6 62.4(3)
B7 C2 B6 114.2(3)
C18 C2 B3 115.0(3)
C1 C2 B3 60.6(2)
B11 C2 B3 114.0(3)
B7 C2 B3 62.7(2)
B6 C2 B3 113.5(3)
C16 C11 C12 120.3(4)
C16 C11 C1 120.2(3)
C12 C11 C1 119.5(3)
C13 C12 C11 120.1(4)
C14 C13 C12 120.5(5)
C13 C14 C15 120.0(5)
C14 C15 C16 121.8(4)
C15 C16 C11 117.3(4)
C15 C16 C17 121.0(4)
C11 C16 C17 121.7(4)
C16 C17 C18 114.1(3)
C17 C18 C2 112.9(3)
C1 B3 C2 57.9(2)
C1 B3 B4 58.8(2)
C2 B3 B4 104.9(3)
C1 B3 B8 105.7(3)
C2 B3 B8 104.5(3)
B4 B3 B8 60.5(3)
C1 B3 B7 105.0(3)
C2 B3 B7 57.6(2)
B4 B3 B7 108.3(3)
B8 B3 B7 60.4(3)
C1 B4 B3 59.5(2)
C1 B4 B8 106.1(3)
B3 B4 B8 60.3(3)
C1 B4 B9 105.6(3)
B3 B4 B9 108.7(3)
B8 B4 B9 60.4(3)
C1 B4 B5 59.0(2)
B3 B4 B5 108.7(3)
B8 B4 B5 108.6(3)
B9 B4 B5 59.9(3)
C1 B5 B6 59.8(2)
C1 B5 B9 104.9(3)
B6 B5 B9 107.4(3)
C1 B5 B4 58.2(2)
B6 B5 B4 107.7(3)
B9 B5 B4 59.9(3)
C1 B5 B10 104.6(3)
B6 B5 B10 58.5(3)
B9 B5 B10 60.3(3)
B4 B5 B10 107.4(3)
C2 B6 B10 104.8(3)
C2 B6 C1 57.6(2)
B10 B6 C1 105.6(3)
C2 B6 B11 57.7(2)
B10 B6 B11 60.3(3)
C1 B6 B11 104.5(3)
C2 B6 B5 105.0(3)
B10 B6 B5 61.1(3)
C1 B6 B5 58.5(2)
B11 B6 B5 108.6(3)
C2 B7 B11 58.4(3)
C2 B7 B3 59.7(2)
B11 B7 B3 108.2(3)
C2 B7 B12 104.7(3)
B11 B7 B12 59.6(3)
B3 B7 B12 107.8(3)
C2 B7 B8 105.5(3)
B11 B7 B8 108.1(3)
B3 B7 B8 59.6(3)
B12 B7 B8 60.3(2)
F1 B8 B3 122.6(3)
F1 B8 B4 122.0(3)
B3 B8 B4 59.2(3)
F1 B8 B9 121.2(4)
B3 B8 B9 107.4(3)
B4 B8 B9 59.8(3)
F1 B8 B7 122.9(4)
B3 B8 B7 60.0(2)
B4 B8 B7 107.0(3)
B9 B8 B7 107.5(3)
F1 B8 B12 121.8(4)
B3 B8 B12 107.6(3)
B4 B8 B12 107.4(3)
B9 B8 B12 59.9(3)
B7 B8 B12 59.7(2)
F2 B9 B4 122.3(4)
F2 B9 B5 122.6(4)
B4 B9 B5 60.2(3)
F2 B9 B8 120.7(4)
B4 B9 B8 59.8(3)
B5 B9 B8 108.3(3)
F2 B9 B12 121.1(4)
B4 B9 B12 107.6(3)
B5 B9 B12 107.8(3)
B8 B9 B12 60.2(3)
F2 B9 B10 122.7(4)
B4 B9 B10 107.5(3)
B5 B9 B10 60.1(3)
B8 B9 B10 107.4(3)
B12 B9 B10 59.2(3)
F3 B10 B6 121.2(3)
F3 B10 B11 122.1(4)
B6 B10 B11 60.5(3)
F3 B10 B12 121.3(4)
B6 B10 B12 108.9(3)
B11 B10 B12 59.8(3)
F3 B10 B5 121.3(4)
B6 B10 B5 60.4(3)
B11 B10 B5 108.3(3)
B12 B10 B5 108.4(3)
F3 B10 B9 121.5(4)
B6 B10 B9 108.3(3)
B11 B10 B9 107.9(3)
B12 B10 B9 60.4(3)
B5 B10 B9 59.6(3)
C2 B11 B7 58.9(2)
C2 B11 B10 105.6(3)
B7 B11 B10 109.1(3)
C2 B11 B12 106.2(3)
B7 B11 B12 61.0(3)
B10 B11 B12 60.3(3)
C2 B11 B6 59.9(2)
B7 B11 B6 109.1(3)
B10 B11 B6 59.2(3)
B12 B11 B6 108.3(3)
F4 B12 B11 122.6(3)
F4 B12 B10 123.0(4)
B11 B12 B10 59.8(3)
F4 B12 B7 121.2(4)
B11 B12 B7 59.3(3)
B10 B12 B7 107.4(3)
F4 B12 B9 122.0(4)
B11 B12 B9 107.9(4)
B10 B12 B9 60.4(3)
B7 B12 B9 107.6(3)
F4 B12 B8 120.6(4)
B11 B12 B8 107.5(3)
B10 B12 B8 108.1(4)
B7 B12 B8 60.0(2)
B9 B12 B8 59.8(3)

loop_
_geom_bond_atom_site_label_1
_geom_bond_atom_site_label_2
_geom_bond_distance
F1 B8 1.354(5)
F2 B9 1.369(5)
F3 B10 1.381(5)
F4 B12 1.371(5)
C1 C11 1.498(5)
C1 C2 1.668(5)
C1 B4 1.703(6)
C1 B3 1.716(6)
C1 B5 1.718(5)
C1 B6 1.740(5)
C2 C18 1.518(5)
C2 B11 1.681(5)
C2 B7 1.690(6)
C2 B6 1.719(6)
C2 B3 1.729(5)
C11 C16 1.398(5)
C11 C12 1.400(5)
C12 C13 1.369(6)
C13 C14 1.358(7)
C14 C15 1.378(7)
C15 C16 1.391(6)
C16 C17 1.496(6)
C17 C18 1.508(6)
B3 B4 1.754(6)
B3 B8 1.773(7)
B3 B7 1.779(6)
B4 B8 1.775(7)
B4 B9 1.777(7)
B4 B5 1.782(6)
B5 B6 1.774(6)
B5 B9 1.777(7)
B5 B10 1.785(7)
B6 B10 1.740(6)
B6 B11 1.762(7)
B7 B11 1.752(7)
B7 B12 1.783(7)
B7 B8 1.787(6)
B8 B9 1.787(7)
B8 B12 1.794(6)
B9 B12 1.789(7)
B9 B10 1.789(7)
B10 B11 1.758(7)
B10 B12 1.767(7)
B11 B12 1.758(6)
